data_7106999
loop_
_publ_author_name
'Srinu Tothadi'
'Arijit Mukherjee'
'Gautam R. Desiraju'

_publ_section_title
;
 Shape and size mimicry in the design of ternary molecular solids: towards
 a robust strategy for crystal engineering
;
_journal_name_full Chem.Commun.
_journal_page_first 12080
_journal_paper_doi 10.1039/c1cc14567c
_journal_volume 47
_journal_year 2011
_chemical_formula_sum 'C44 H40 N6 O4'
_chemical_formula_weight 716.82
_space_group_IT_number 2
_symmetry_cell_setting triclinic
_symmetry_space_group_name_Hall '-P 1'
_symmetry_space_group_name_H-M 'P -1'
_atom_sites_solution_hydrogens geom
_atom_sites_solution_primary direct
_atom_sites_solution_secondary difmap
_audit_creation_method SHELXL-97
_cell_angle_alpha 110.15(3)
_cell_angle_beta 90.76(3)
_cell_angle_gamma 102.60(3)
_cell_formula_units_Z 2
_cell_length_a 7.4760(15)
_cell_length_b 14.897(3)
_cell_length_c 18.240(4)
_cell_measurement_reflns_used 4386
_cell_measurement_temperature 150(2)
_cell_measurement_theta_max 27.5
_cell_measurement_theta_min 2.2
_cell_volume 1852.4(8)
_computing_cell_refinement 'CrystalClear-SM Expert 2.0 rc14 (Rigaku, 2009)'
_computing_data_collection 'CrystalClear-SM Expert 2.0 rc14 (Rigaku, 2009)'
_computing_data_reduction 'CrystalClear-SM Expert 2.0 rc14 (Rigaku, 2009)'
_computing_structure_refinement 'SHELXL-97 (Sheldrick, 1997)'
_computing_structure_solution 'SHELXS-97 (Sheldrick, 1990)'
_diffrn_ambient_temperature 150(2)
_diffrn_measured_fraction_theta_full 0.994
_diffrn_measured_fraction_theta_max 0.994
_diffrn_measurement_device 'XtaLABmini: Fixed Chi 2 circle'
_diffrn_measurement_device_type 'Rigaku Mercury375R (2x2 bin mode)'
_diffrn_measurement_method 'profile data from \w-scans'
_diffrn_radiation_monochromator graphite
_diffrn_radiation_source 'fine-focus sealed tube'
_diffrn_radiation_type MoK\a
_diffrn_radiation_wavelength 0.71073
_diffrn_reflns_av_R_equivalents 0.0809
_diffrn_reflns_av_sigmaI/netI 0.1122
_diffrn_reflns_limit_h_max 9
_diffrn_reflns_limit_h_min -9
_diffrn_reflns_limit_k_max 19
_diffrn_reflns_limit_k_min -19
_diffrn_reflns_limit_l_max 23
_diffrn_reflns_limit_l_min -23
_diffrn_reflns_number 19845
_diffrn_reflns_theta_full 27.52
_diffrn_reflns_theta_max 27.52
_diffrn_reflns_theta_min 1.19
_exptl_absorpt_coefficient_mu 0.084
_exptl_absorpt_correction_T_max 0.9752
_exptl_absorpt_correction_T_min 0.9474
_exptl_absorpt_correction_type multi-scan
_exptl_absorpt_process_details 'Jacobson, R. (1998) Private communication'
_exptl_crystal_colour Colourless
_exptl_crystal_density_diffrn 1.285
_exptl_crystal_density_method 'not measured'
_exptl_crystal_description Needle
_exptl_crystal_F_000 756
_exptl_crystal_size_max 0.65
_exptl_crystal_size_mid 0.40
_exptl_crystal_size_min 0.30
_refine_diff_density_max 0.324
_refine_diff_density_min -0.265
_refine_diff_density_rms 0.060
_refine_ls_extinction_method none
_refine_ls_goodness_of_fit_ref 0.742
_refine_ls_hydrogen_treatment constr
_refine_ls_matrix_type full
_refine_ls_number_parameters 493
_refine_ls_number_reflns 8498
_refine_ls_number_restraints 0
_refine_ls_restrained_S_all 0.742
_refine_ls_R_factor_all 0.0822
_refine_ls_R_factor_gt 0.0618
_refine_ls_shift/su_max 0.086
_refine_ls_shift/su_mean 0.021
_refine_ls_structure_factor_coef Fsqd
_refine_ls_weighting_details 'calc w=1/[\s^2^(Fo^2^)+(0.1734P)^2^+1.3936P] where P=(Fo^2^+2Fc^2^)/3'
_refine_ls_weighting_scheme calc
_refine_ls_wR_factor_gt 0.1890
_refine_ls_wR_factor_ref 0.2213
_reflns_number_gt 6368
_reflns_number_total 8498
_reflns_threshold_expression >2\s(I)
_cod_data_source_file c1cc14567c.txt
_cod_data_source_block 26dht-44bp-
_cod_depositor_comments
;
The following automatic conversions were performed:

data name '_diffrn_measurement_device_typ' was replaced with
'_diffrn_measurement_device_type' as specified in the replacement
file 'data/replacement-values/replacement_tags.lst'.

Automatic conversion script
Id: cif_correct_tags 9268 2022-04-12 08:56:07Z antanas 
;
_cod_original_cell_volume 1852.4(6)
_cod_database_code 7106999

loop_
_symmetry_equiv_pos_as_xyz
'x, y, z'
'-x, -y, -z'

loop_
_atom_site_label
_atom_site_type_symbol
_atom_site_fract_x
_atom_site_fract_y
_atom_site_fract_z
_atom_site_U_iso_or_equiv
_atom_site_adp_type
_atom_site_occupancy
_atom_site_symmetry_multiplicity
_atom_site_calc_flag
_atom_site_refinement_flags
O3 O -0.41989(17) 0.25611(10) 0.46115(8) 0.0337(3) Uani 1 1 d .
H3 H -0.4314 0.2940 0.4372 0.051 Uiso 1 1 calc R
O4 O -0.72567(19) 0.10720(11) 0.62920(9) 0.0392(4) Uani 1 1 d .
H4 H -0.8278 0.0965 0.6472 0.059 Uiso 1 1 calc R
C001 C -0.5788(2) 0.23355(12) 0.49404(10) 0.0261(4) Uani 1 1 d .
C002 C -0.5745(2) 0.18114(12) 0.54458(10) 0.0259(4) Uani 1 1 d .
C003 C -0.7391(3) 0.26016(14) 0.47798(11) 0.0307(4) Uani 1 1 d .
H003 H -0.7402 0.2960 0.4439 0.037 Uiso 1 1 calc R
C004 C -0.7355(2) 0.15648(13) 0.57938(10) 0.0280(4) Uani 1 1 d .
N2 N -1.9484(2) -0.06333(12) 0.81486(10) 0.0360(4) Uani 1 1 d .
C005 C -0.8965(2) 0.18199(15) 0.56299(11) 0.0326(4) Uani 1 1 d .
H005 H -1.0051 0.1642 0.5862 0.039 Uiso 1 1 calc R
N1 N -1.0581(2) 0.06608(13) 0.69159(10) 0.0375(4) Uani 1 1 d .
C006 C -0.4021(2) 0.15203(15) 0.56139(12) 0.0343(4) Uani 1 1 d .
H00A H -0.4017 0.1460 0.6132 0.051 Uiso 1 1 calc R
H00B H -0.2940 0.2024 0.5605 0.051 Uiso 1 1 calc R
H00C H -0.3983 0.0887 0.5214 0.051 Uiso 1 1 calc R
C007 C -0.8965(3) 0.23356(14) 0.51251(11) 0.0330(4) Uani 1 1 d .
H007 H -1.0060 0.2509 0.5014 0.040 Uiso 1 1 calc R
C008 C -1.4099(2) 0.01411(12) 0.74010(10) 0.0283(4) Uani 1 1 d .
C009 C -1.5965(2) -0.01293(12) 0.76543(11) 0.0287(4) Uani 1 1 d .
C010 C -1.3719(3) -0.02656(16) 0.66328(12) 0.0408(5) Uani 1 1 d .
H010 H -1.4656 -0.0736 0.6252 0.049 Uiso 1 1 calc R
C011 C -1.6328(3) 0.02633(16) 0.84286(12) 0.0415(5) Uani 1 1 d .
H011 H -1.5378 0.0718 0.8812 0.050 Uiso 1 1 calc R
C012 C -1.2645(3) 0.08105(17) 0.79259(12) 0.0441(5) Uani 1 1 d .
H012 H -1.2822 0.1107 0.8463 0.053 Uiso 1 1 calc R
C013 C -1.7444(3) -0.07773(18) 0.71294(13) 0.0471(6) Uani 1 1 d .
H013 H -1.7285 -0.1063 0.6589 0.056 Uiso 1 1 calc R
C014 C -1.0932(3) 0.10428(17) 0.76613(13) 0.0451(5) Uani 1 1 d .
H014 H -0.9957 0.1499 0.8031 0.054 Uiso 1 1 calc R
C015 C -1.1973(3) 0.00125(17) 0.64182(13) 0.0430(5) Uani 1 1 d .
H015 H -1.1757 -0.0276 0.5885 0.052 Uiso 1 1 calc R
C016 C -1.8073(3) -0.00078(17) 0.86434(13) 0.0451(5) Uani 1 1 d .
H016 H -1.8276 0.0272 0.9179 0.054 Uiso 1 1 calc R
C017 C -1.9149(3) -0.10044(17) 0.73982(13) 0.0455(5) Uani 1 1 d .
H017 H -2.0136 -0.1449 0.7029 0.055 Uiso 1 1 calc R
O2 O 0.39125(18) 0.74020(10) 0.03472(8) 0.0346(3) Uani 1 1 d .
H2 H 0.4024 0.7068 0.0627 0.052 Uiso 1 1 calc R
O1 O 0.71499(18) 0.88801(11) -0.12996(9) 0.0387(3) Uani 1 1 d .
H1 H 0.8202 0.9010 -0.1449 0.058 Uiso 1 1 calc R
C018 C 0.5533(2) 0.76174(13) 0.00371(10) 0.0270(4) Uani 1 1 d .
C019 C 0.7192(2) 0.83884(13) -0.07956(11) 0.0288(4) Uani 1 1 d .
C020 C 0.5544(2) 0.81249(13) -0.04825(10) 0.0276(4) Uani 1 1 d .
C021 C 0.3825(3) 0.83890(17) -0.06914(13) 0.0410(5) Uani 1 1 d .
H02A H 0.3749 0.9026 -0.0307 0.061 Uiso 1 1 calc R
H02B H 0.2744 0.7882 -0.0687 0.061 Uiso 1 1 calc R
H02C H 0.3861 0.8431 -0.1216 0.061 Uiso 1 1 calc R
C022 C 0.8739(3) 0.76339(15) -0.00918(11) 0.0342(4) Uani 1 1 d .
H022 H 0.9825 0.7467 0.0040 0.041 Uiso 1 1 calc R
C023 C 0.8792(3) 0.81447(15) -0.06002(11) 0.0338(4) Uani 1 1 d .
H023 H 0.9904 0.8328 -0.0815 0.041 Uiso 1 1 calc R
C024 C 0.7122(3) 0.73604(14) 0.02302(11) 0.0322(4) Uani 1 1 d .
H024 H 0.7097 0.7005 0.0575 0.039 Uiso 1 1 calc R
N6 N 0.4011(2) 0.63409(14) 0.13045(10) 0.0389(4) Uani 1 1 d .
N5 N 0.5519(2) 0.37148(14) 0.37581(10) 0.0387(4) Uani 1 1 d .
C025 C 0.9553(2) 0.51165(13) 0.21892(10) 0.0279(4) Uani 1 1 d .
C026 C 0.9539(3) 0.38835(15) 0.28491(12) 0.0385(4) Uani 1 1 d .
H026 H 0.8904 0.3367 0.2391 0.046 Uiso 1 1 calc R
C027 C 1.0019(2) 0.48488(13) 0.28707(10) 0.0275(4) Uani 1 1 d .
C028 C 0.4590(2) 0.53005(14) 0.22773(10) 0.0278(4) Uani 1 1 d .
C029 C 0.4390(3) 0.67889(16) 0.20797(12) 0.0402(5) Uani 1 1 d .
H029 H 0.4472 0.7477 0.2298 0.048 Uiso 1 1 calc R
C030 C 0.4915(2) 0.47492(13) 0.27891(10) 0.0282(4) Uani 1 1 d .
C031 C 0.4670(3) 0.63063(15) 0.25835(11) 0.0347(4) Uani 1 1 d .
H031 H 0.4915 0.6658 0.3133 0.042 Uiso 1 1 calc R
N4 N 0.8651(2) 0.56181(15) 0.08977(11) 0.0423(4) Uani 1 1 d .
C032 C 0.4617(3) 0.32528(16) 0.30428(13) 0.0414(5) Uani 1 1 d .
H032 H 0.4178 0.2558 0.2868 0.050 Uiso 1 1 calc R
C033 C 0.4288(3) 0.37299(14) 0.25432(12) 0.0365(4) Uani 1 1 d .
H033 H 0.3643 0.3367 0.2039 0.044 Uiso 1 1 calc R
C034 C 0.9243(3) 0.60371(15) 0.22916(12) 0.0362(4) Uani 1 1 d .
H034 H 0.9336 0.6517 0.2803 0.043 Uiso 1 1 calc R
N3 N 1.0916(3) 0.43610(15) 0.41699(11) 0.0445(4) Uani 1 1 d .
C035 C 1.0928(3) 0.55599(14) 0.35639(11) 0.0323(4) Uani 1 1 d .
H035 H 1.1266 0.6232 0.3612 0.039 Uiso 1 1 calc R
C036 C 0.8797(3) 0.62427(17) 0.16358(13) 0.0437(5) Uani 1 1 d .
H036 H 0.8579 0.6874 0.1718 0.052 Uiso 1 1 calc R
C037 C 0.9376(3) 0.44587(15) 0.14266(11) 0.0357(4) Uani 1 1 d .
H037 H 0.9552 0.3816 0.1325 0.043 Uiso 1 1 calc R
C038 C 0.4179(3) 0.48316(15) 0.14703(11) 0.0329(4) Uani 1 1 d .
H038 H 0.4095 0.4145 0.1234 0.039 Uiso 1 1 calc R
C039 C 0.5859(2) 0.52315(14) 0.35346(10) 0.0301(4) Uani 1 1 d .
H039 H 0.6319 0.5926 0.3725 0.036 Uiso 1 1 calc R
C040 C 0.8941(3) 0.47415(18) 0.08085(12) 0.0419(5) Uani 1 1 d .
H040 H 0.8846 0.4278 0.0290 0.050 Uiso 1 1 calc R
C041 C 1.0007(3) 0.36892(17) 0.35090(13) 0.0455(5) Uani 1 1 d .
H041 H 0.9650 0.3027 0.3487 0.055 Uiso 1 1 calc R
C042 C 1.1342(3) 0.52840(17) 0.41874(12) 0.0401(5) Uani 1 1 d .
H042 H 1.1968 0.5785 0.4655 0.048 Uiso 1 1 calc R
C043 C 0.6123(3) 0.46915(15) 0.39965(11) 0.0336(4) Uani 1 1 d .
H043 H 0.6761 0.5032 0.4505 0.040 Uiso 1 1 calc R
C044 C 0.3895(3) 0.53719(16) 0.10125(11) 0.0367(4) Uani 1 1 d .
H044 H 0.3602 0.5036 0.0463 0.044 Uiso 1 1 calc R

loop_
_atom_site_aniso_label
_atom_site_aniso_U_11
_atom_site_aniso_U_22
_atom_site_aniso_U_33
_atom_site_aniso_U_23
_atom_site_aniso_U_13
_atom_site_aniso_U_12
O3 0.0268(6) 0.0389(8) 0.0431(8) 0.0252(6) 0.0092(5) 0.0057(5)
O4 0.0286(7) 0.0529(9) 0.0515(9) 0.0367(7) 0.0109(6) 0.0106(6)
C001 0.0243(8) 0.0247(8) 0.0295(8) 0.0110(7) 0.0044(6) 0.0037(6)
C002 0.0210(8) 0.0259(8) 0.0332(9) 0.0133(7) 0.0036(6) 0.0058(6)
C003 0.0297(9) 0.0335(9) 0.0333(9) 0.0159(7) 0.0039(7) 0.0100(7)
C004 0.0243(8) 0.0308(9) 0.0313(9) 0.0143(7) 0.0038(7) 0.0061(7)
N2 0.0336(8) 0.0324(8) 0.0480(10) 0.0202(7) 0.0164(7) 0.0098(7)
C005 0.0230(8) 0.0414(10) 0.0384(10) 0.0194(8) 0.0081(7) 0.0090(7)
N1 0.0324(8) 0.0374(9) 0.0466(10) 0.0220(8) 0.0120(7) 0.0044(7)
C006 0.0226(8) 0.0429(11) 0.0463(11) 0.0256(9) 0.0063(7) 0.0095(7)
C007 0.0257(9) 0.0394(10) 0.0383(10) 0.0159(8) 0.0030(7) 0.0128(8)
C008 0.0305(9) 0.0222(8) 0.0336(9) 0.0121(7) 0.0099(7) 0.0055(7)
C009 0.0319(9) 0.0216(8) 0.0343(9) 0.0113(7) 0.0107(7) 0.0074(7)
C010 0.0337(10) 0.0433(11) 0.0362(10) 0.0071(9) 0.0112(8) 0.0014(9)
C011 0.0368(10) 0.0450(12) 0.0342(10) 0.0073(9) 0.0101(8) 0.0031(9)
C012 0.0391(11) 0.0445(12) 0.0359(11) 0.0061(9) 0.0109(8) -0.0030(9)
C013 0.0365(11) 0.0517(13) 0.0373(11) 0.0032(9) 0.0123(9) -0.0012(9)
C014 0.0352(11) 0.0447(12) 0.0462(12) 0.0142(10) 0.0069(9) -0.0060(9)
C015 0.0397(11) 0.0491(12) 0.0373(11) 0.0134(9) 0.0160(9) 0.0071(9)
C016 0.0432(12) 0.0518(13) 0.0369(11) 0.0124(9) 0.0171(9) 0.0093(10)
C017 0.0335(10) 0.0433(12) 0.0486(12) 0.0082(10) 0.0107(9) -0.0006(9)
O2 0.0284(7) 0.0412(8) 0.0426(8) 0.0266(6) 0.0079(5) 0.0062(6)
O1 0.0278(7) 0.0526(9) 0.0506(9) 0.0360(7) 0.0107(6) 0.0105(6)
C018 0.0260(8) 0.0264(8) 0.0301(9) 0.0120(7) 0.0050(6) 0.0060(7)
C019 0.0257(8) 0.0314(9) 0.0327(9) 0.0153(7) 0.0050(7) 0.0071(7)
C020 0.0217(8) 0.0306(9) 0.0344(9) 0.0160(7) 0.0039(7) 0.0069(7)
C021 0.0239(9) 0.0568(13) 0.0572(13) 0.0369(11) 0.0073(8) 0.0123(9)
C022 0.0269(9) 0.0430(11) 0.0381(10) 0.0167(8) 0.0036(7) 0.0154(8)
C023 0.0241(8) 0.0420(11) 0.0391(10) 0.0169(8) 0.0083(7) 0.0115(8)
C024 0.0358(10) 0.0337(9) 0.0326(9) 0.0162(8) 0.0024(7) 0.0121(8)
N6 0.0335(8) 0.0539(11) 0.0403(9) 0.0308(8) 0.0060(7) 0.0097(8)
N5 0.0333(8) 0.0510(11) 0.0429(9) 0.0309(8) 0.0083(7) 0.0090(7)
C025 0.0217(8) 0.0340(9) 0.0301(9) 0.0142(7) 0.0018(6) 0.0064(7)
C026 0.0410(11) 0.0363(10) 0.0404(11) 0.0154(8) 0.0030(8) 0.0108(8)
C027 0.0222(8) 0.0340(9) 0.0292(9) 0.0133(7) 0.0044(6) 0.0091(7)
C028 0.0222(8) 0.0366(9) 0.0266(8) 0.0146(7) 0.0034(6) 0.0052(7)
C029 0.0431(11) 0.0424(11) 0.0434(11) 0.0233(9) 0.0070(9) 0.0133(9)
C030 0.0241(8) 0.0365(9) 0.0271(8) 0.0150(7) 0.0057(6) 0.0069(7)
C031 0.0372(10) 0.0383(10) 0.0317(9) 0.0154(8) 0.0043(7) 0.0102(8)
N4 0.0364(9) 0.0561(11) 0.0408(10) 0.0275(9) -0.0011(7) 0.0073(8)
C032 0.0401(11) 0.0391(11) 0.0491(12) 0.0243(9) 0.0048(9) 0.0039(9)
C033 0.0371(10) 0.0353(10) 0.0358(10) 0.0153(8) -0.0005(8) 0.0019(8)
C034 0.0364(10) 0.0362(10) 0.0366(10) 0.0140(8) -0.0006(8) 0.0084(8)
N3 0.0472(10) 0.0587(12) 0.0402(10) 0.0282(9) 0.0041(8) 0.0206(9)
C035 0.0316(9) 0.0352(10) 0.0309(9) 0.0138(8) 0.0026(7) 0.0061(7)
C036 0.0426(11) 0.0451(12) 0.0502(12) 0.0267(10) -0.0012(9) 0.0089(9)
C037 0.0362(10) 0.0378(10) 0.0331(10) 0.0124(8) 0.0032(8) 0.0094(8)
C038 0.0293(9) 0.0401(10) 0.0292(9) 0.0146(8) 0.0008(7) 0.0045(8)
C039 0.0285(9) 0.0366(10) 0.0269(9) 0.0129(7) 0.0038(7) 0.0084(7)
C040 0.0412(11) 0.0570(13) 0.0277(10) 0.0166(9) 0.0022(8) 0.0098(10)
C041 0.0543(13) 0.0400(11) 0.0528(13) 0.0261(10) 0.0074(10) 0.0169(10)
C042 0.0366(10) 0.0533(13) 0.0320(10) 0.0172(9) -0.0002(8) 0.0107(9)
C043 0.0298(9) 0.0475(11) 0.0304(9) 0.0218(8) 0.0042(7) 0.0096(8)
C044 0.0321(9) 0.0535(12) 0.0282(9) 0.0211(9) 0.0017(7) 0.0067(9)

loop_
_atom_type_symbol
_atom_type_description
_atom_type_scat_dispersion_real
_atom_type_scat_dispersion_imag
_atom_type_scat_source
C C 0.0033 0.0016 'International Tables Vol C Tables 4.2.6.8 and 6.1.1.4'
H H 0.0000 0.0000 'International Tables Vol C Tables 4.2.6.8 and 6.1.1.4'
N N 0.0061 0.0033 'International Tables Vol C Tables 4.2.6.8 and 6.1.1.4'
O O 0.0106 0.0060 'International Tables Vol C Tables 4.2.6.8 and 6.1.1.4'

loop_
_geom_angle_atom_site_label_1
_geom_angle_atom_site_label_2
_geom_angle_atom_site_label_3
_geom_angle
C001 O3 H3 109.5
C004 O4 H4 109.5
O3 C001 C003 122.20(16)
O3 C001 C002 116.66(15)
C003 C001 C002 121.14(16)
C004 C002 C001 118.27(15)
C004 C002 C006 120.69(16)
C001 C002 C006 121.04(15)
C007 C003 C001 119.16(17)
C007 C003 H003 120.4
C001 C003 H003 120.4
O4 C004 C005 122.38(16)
O4 C004 C002 116.76(15)
C005 C004 C002 120.86(16)
C016 N2 C017 116.16(18)
C007 C005 C004 119.50(17)
C007 C005 H005 120.2
C004 C005 H005 120.2
C015 N1 C014 116.40(17)
C002 C006 H00A 109.5
C002 C006 H00B 109.5
H00A C006 H00B 109.5
C002 C006 H00C 109.5
H00A C006 H00C 109.5
H00B C006 H00C 109.5
C005 C007 C003 121.06(17)
C005 C007 H007 119.5
C003 C007 H007 119.5
C010 C008 C012 116.45(18)
C010 C008 C009 121.77(18)
C012 C008 C009 121.78(17)
C011 C009 C013 116.25(18)
C011 C009 C008 121.52(18)
C013 C009 C008 122.23(17)
C008 C010 C015 120.1(2)
C008 C010 H010 120.0
C015 C010 H010 120.0
C009 C011 C016 119.9(2)
C009 C011 H011 120.0
C016 C011 H011 120.0
C008 C012 C014 119.68(19)
C008 C012 H012 120.2
C014 C012 H012 120.2
C017 C013 C009 119.76(19)
C017 C013 H013 120.1
C009 C013 H013 120.1
N1 C014 C012 123.6(2)
N1 C014 H014 118.2
C012 C014 H014 118.2
N1 C015 C010 123.76(19)
N1 C015 H015 118.1
C010 C015 H015 118.1
N2 C016 C011 124.18(19)
N2 C016 H016 117.9
C011 C016 H016 117.9
N2 C017 C013 123.7(2)
N2 C017 H017 118.2
C013 C017 H017 118.2
C018 O2 H2 109.5
C019 O1 H1 109.5
O2 C018 C024 122.40(16)
O2 C018 C020 116.55(15)
C024 C018 C020 121.04(16)
O1 C019 C020 116.88(16)
O1 C019 C023 122.19(16)
C020 C019 C023 120.93(17)
C019 C020 C018 118.50(16)
C019 C020 C021 120.91(16)
C018 C020 C021 120.59(16)
C020 C021 H02A 109.5
C020 C021 H02B 109.5
H02A C021 H02B 109.5
C020 C021 H02C 109.5
H02A C021 H02C 109.5
H02B C021 H02C 109.5
C023 C022 C024 121.14(17)
C023 C022 H022 119.4
C024 C022 H022 119.4
C022 C023 C019 119.40(17)
C022 C023 H023 120.3
C019 C023 H023 120.3
C022 C024 C018 118.97(17)
C022 C024 H024 120.5
C018 C024 H024 120.5
C044 N6 C029 116.98(17)
C043 N5 C032 117.45(17)
C037 C025 C034 116.80(17)
C037 C025 C027 121.78(17)
C034 C025 C027 121.41(17)
C027 C026 C041 118.75(19)
C027 C026 H026 120.6
C041 C026 H026 120.6
C035 C027 C026 116.94(17)
C035 C027 C025 121.14(17)
C026 C027 C025 121.90(17)
C038 C028 C031 116.99(17)
C038 C028 C030 121.33(17)
C031 C028 C030 121.68(16)
N6 C029 C031 123.62(19)
N6 C029 H029 118.2
C031 C029 H029 118.2
C039 C030 C033 117.25(17)
C039 C030 C028 121.36(17)
C033 C030 C028 121.39(17)
C029 C031 C028 119.41(18)
C029 C031 H031 120.3
C028 C031 H031 120.3
C040 N4 C036 115.79(17)
N5 C032 C033 123.65(19)
N5 C032 H032 118.2
C033 C032 H032 118.2
C032 C033 C030 119.13(18)
C032 C033 H033 120.4
C030 C033 H033 120.4
C036 C034 C025 118.91(19)
C036 C034 H034 120.5
C025 C034 H034 120.5
C042 N3 C041 115.81(17)
C027 C035 C042 119.61(19)
C027 C035 H035 120.2
C042 C035 H035 120.2
N4 C036 C034 124.7(2)
N4 C036 H036 117.7
C034 C036 H036 117.7
C025 C037 C040 119.78(19)
C025 C037 H037 120.1
C040 C037 H037 120.1
C044 C038 C028 119.61(19)
C044 C038 H038 120.2
C028 C038 H038 120.2
C043 C039 C030 119.62(18)
C043 C039 H039 120.2
C030 C039 H039 120.2
N4 C040 C037 124.0(2)
N4 C040 H040 118.0
C037 C040 H040 118.0
N3 C041 C026 124.8(2)
N3 C041 H041 117.6
C026 C041 H041 117.6
N3 C042 C035 124.0(2)
N3 C042 H042 118.0
C035 C042 H042 118.0
N5 C043 C039 122.89(18)
N5 C043 H043 118.6
C039 C043 H043 118.6
N6 C044 C038 123.37(18)
N6 C044 H044 118.3
C038 C044 H044 118.3

loop_
_geom_bond_atom_site_label_1
_geom_bond_atom_site_label_2
_geom_bond_distance
O3 C001 1.367(2)
O3 H3 0.8400
O4 C004 1.361(2)
O4 H4 0.8400
C001 C003 1.399(2)
C001 C002 1.402(2)
C002 C004 1.405(2)
C002 C006 1.506(2)
C003 C007 1.388(3)
C003 H003 0.9500
C004 C005 1.397(2)
N2 C016 1.327(3)
N2 C017 1.338(3)
C005 C007 1.388(3)
C005 H005 0.9500
N1 C015 1.331(3)
N1 C014 1.335(3)
C006 H00A 0.9800
C006 H00B 0.9800
C006 H00C 0.9800
C007 H007 0.9500
C008 C010 1.383(3)
C008 C012 1.391(3)
C008 C009 1.491(3)
C009 C011 1.386(3)
C009 C013 1.393(3)
C010 C015 1.385(3)
C010 H010 0.9500
C011 C016 1.383(3)
C011 H011 0.9500
C012 C014 1.390(3)
C012 H012 0.9500
C013 C017 1.387(3)
C013 H013 0.9500
C014 H014 0.9500
C015 H015 0.9500
C016 H016 0.9500
C017 H017 0.9500
O2 C018 1.366(2)
O2 H2 0.8400
O1 C019 1.362(2)
O1 H1 0.8400
C018 C024 1.400(3)
C018 C020 1.401(2)
C019 C020 1.400(2)
C019 C023 1.399(3)
C020 C021 1.504(2)
C021 H02A 0.9800
C021 H02B 0.9800
C021 H02C 0.9800
C022 C023 1.384(3)
C022 C024 1.393(3)
C022 H022 0.9500
C023 H023 0.9500
C024 H024 0.9500
N6 C044 1.338(3)
N6 C029 1.335(3)
N5 C043 1.335(3)
N5 C032 1.336(3)
C025 C037 1.383(3)
C025 C034 1.390(3)
C025 C027 1.489(3)
C026 C027 1.390(3)
C026 C041 1.388(3)
C026 H026 0.9500
C027 C035 1.387(3)
C028 C038 1.391(2)
C028 C031 1.394(3)
C028 C030 1.488(3)
C029 C031 1.386(3)
C029 H029 0.9500
C030 C039 1.394(2)
C030 C033 1.393(3)
C031 H031 0.9500
N4 C040 1.325(3)
N4 C036 1.334(3)
C032 C033 1.383(3)
C032 H032 0.9500
C033 H033 0.9500
C034 C036 1.387(3)
C034 H034 0.9500
N3 C042 1.331(3)
N3 C041 1.329(3)
C035 C042 1.388(3)
C035 H035 0.9500
C036 H036 0.9500
C037 C040 1.390(3)
C037 H037 0.9500
C038 C044 1.387(3)
C038 H038 0.9500
C039 C043 1.389(2)
C039 H039 0.9500
C040 H040 0.9500
C041 H041 0.9500
C042 H042 0.9500
C043 H043 0.9500
C044 H044 0.9500

loop_
_geom_torsion_atom_site_label_1
_geom_torsion_atom_site_label_2
_geom_torsion_atom_site_label_3
_geom_torsion_atom_site_label_4
_geom_torsion
O3 C001 C002 C004 -179.88(16)
C003 C001 C002 C004 -0.5(3)
O3 C001 C002 C006 0.2(3)
C003 C001 C002 C006 179.62(17)
O3 C001 C003 C007 179.03(17)
C002 C001 C003 C007 -0.4(3)
C001 C002 C004 O4 -178.84(16)
C006 C002 C004 O4 1.1(3)
C001 C002 C004 C005 1.1(3)
C006 C002 C004 C005 -178.99(18)
O4 C004 C005 C007 179.03(17)
C002 C004 C005 C007 -0.9(3)
C004 C005 C007 C003 0.1(3)
C001 C003 C007 C005 0.6(3)
C010 C008 C009 C011 178.47(18)
C012 C008 C009 C011 -1.1(3)
C010 C008 C009 C013 -2.3(3)
C012 C008 C009 C013 178.14(19)
C012 C008 C010 C015 -1.2(3)
C009 C008 C010 C015 179.3(2)
C013 C009 C011 C016 1.1(3)
C008 C009 C011 C016 -179.7(2)
C010 C008 C012 C014 0.8(3)
C009 C008 C012 C014 -179.7(2)
C011 C009 C013 C017 -0.9(3)
C008 C009 C013 C017 179.8(2)
C015 N1 C014 C012 -1.1(3)
C008 C012 C014 N1 0.4(4)
C014 N1 C015 C010 0.7(3)
C008 C010 C015 N1 0.5(4)
C017 N2 C016 C011 -0.6(3)
C009 C011 C016 N2 -0.3(4)
C016 N2 C017 C013 0.7(3)
C009 C013 C017 N2 0.0(4)
O1 C019 C020 C018 179.92(16)
C023 C019 C020 C018 0.5(3)
O1 C019 C020 C021 -0.7(3)
C023 C019 C020 C021 179.87(18)
O2 C018 C020 C019 178.02(16)
C024 C018 C020 C019 -1.2(3)
O2 C018 C020 C021 -1.3(3)
C024 C018 C020 C021 179.44(18)
C024 C022 C023 C019 -0.2(3)
O1 C019 C023 C022 -179.21(18)
C020 C019 C023 C022 0.2(3)
C023 C022 C024 C018 -0.5(3)
O2 C018 C024 C022 -177.97(17)
C020 C018 C024 C022 1.2(3)
C041 C026 C027 C035 -0.6(3)
C041 C026 C027 C025 -179.50(18)
C037 C025 C027 C035 152.65(18)
C034 C025 C027 C035 -28.4(3)
C037 C025 C027 C026 -28.5(3)
C034 C025 C027 C026 150.38(19)
C044 N6 C029 C031 0.3(3)
C038 C028 C030 C039 159.95(17)
C031 C028 C030 C039 -20.5(3)
C038 C028 C030 C033 -20.1(3)
C031 C028 C030 C033 159.52(19)
N6 C029 C031 C028 1.1(3)
C038 C028 C031 C029 -1.6(3)
C030 C028 C031 C029 178.83(17)
C043 N5 C032 C033 0.2(3)
N5 C032 C033 C030 -0.2(3)
C039 C030 C033 C032 0.3(3)
C028 C030 C033 C032 -179.68(18)
C037 C025 C034 C036 -0.5(3)
C027 C025 C034 C036 -179.41(18)
C026 C027 C035 C042 1.2(3)
C025 C027 C035 C042 -179.96(17)
C040 N4 C036 C034 0.9(3)
C025 C034 C036 N4 -0.6(3)
C034 C025 C037 C040 1.1(3)
C027 C025 C037 C040 -179.92(18)
C031 C028 C038 C044 0.7(3)
C030 C028 C038 C044 -179.68(16)
C033 C030 C039 C043 -0.4(3)
C028 C030 C039 C043 179.55(16)
C036 N4 C040 C037 -0.1(3)
C025 C037 C040 N4 -0.9(3)
C042 N3 C041 C026 2.0(3)
C027 C026 C041 N3 -1.0(3)
C041 N3 C042 C035 -1.4(3)
C027 C035 C042 N3 -0.1(3)
C032 N5 C043 C039 -0.3(3)
C030 C039 C043 N5 0.5(3)
C029 N6 C044 C038 -1.2(3)
C028 C038 C044 N6 0.7(3)
